data_3000078
loop_
_publ_author_name
Sritharan

_journal_name_full 'To be published in CrystEngComm'
_chemical_formula_sum 'C8 H8 O3'
_symmetry_space_group_name_Hall 'C -2yc'
_symmetry_space_group_name_H-M 'C 1 c 1'
_cell_angle_alpha 90
_cell_angle_beta 120.1900(10)
_cell_angle_gamma 90
_cell_length_a 13.6020(8)
_cell_length_b 16.9266(10)
_cell_length_c 11.0355(11)
_cell_measurement_temperature 296(2)
_cell_volume 2196.1(3)
_diffrn_ambient_temperature 296(2)
_diffrn_radiation_type MoK\a
_diffrn_radiation_wavelength 0.71073
_refine_ls_goodness_of_fit_ref 1.084
_refine_ls_R_factor_all 0.0386
_refine_ls_R_factor_gt 0.0334
_refine_ls_wR_factor_gt 0.0929
_refine_ls_wR_factor_ref 0.0973
_cod_database_code 3000078
_cod_hold_until_date 2016-12-14

loop_
_atom_site_label
_atom_site_fract_x
_atom_site_fract_y
_atom_site_fract_z
? ? ? ?
